data_7010719
loop_
_publ_author_name
'Bytheway, Ian'
'Figgis, Brian N.'
'Sobolev, Alexandre N.'

_publ_section_title
;
 Charge density in Cu(glygly)(OH2)2&#x00B7;H2O at 10 K and the
 reproducibility of atomic orbital populations
;
_journal_issue 22
_journal_name_full 'Journal of the Chemical Society, Dalton Transactions'
_journal_page_first 3285
_journal_paper_doi 10.1039/b102891j
_journal_year 2001
_chemical_formula_sum 'C4 H12 Cu N2 O6'
_chemical_formula_weight 247.70
_chemical_name_systematic
; 
Diaqua(glycylglycianato)copper(II) hydrate
;
_space_group_IT_number 14
_symmetry_cell_setting monoclinic
_symmetry_space_group_name_Hall '-P 2yn'
_symmetry_space_group_name_H-M 'P 1 21/n 1'
_atom_sites_solution_hydrogens geom
_atom_sites_solution_primary direct
_atom_sites_solution_secondary difmap
_audit_creation_method XD
_cell_angle_alpha 90.0
_cell_angle_beta 102.242(5)
_cell_angle_gamma 90.0
_cell_formula_units_Z 8
_cell_length_a 14.8413(9)
_cell_length_b 7.4402(5)
_cell_length_c 15.765(2)
_cell_measurement_reflns_used 16
_cell_measurement_temperature 10.2(8)
_cell_measurement_theta_max 28.2
_cell_measurement_theta_min 26.4
_cell_volume 1701.2(3)
_computing_cell_refinement 'Local diffractometer control software'
_computing_data_collection 'Local diffractometer control software'
_computing_data_reduction 'PROFIT (Streltsov & Zavodnik, 1989)'
_computing_molecular_graphics 'SHELXTL (Bruker,1997)'
_computing_publication_material 'SHELXTL (Bruker,1997)'
_computing_structure_refinement 'XD (Koritsanszky et al., 1999)'
_computing_structure_solution 'SHELXS-97 (Sheldrick, 1990)'
_diffrn_ambient_temperature 10.2(8)
_diffrn_measured_fraction_theta_full 0.993
_diffrn_measured_fraction_theta_max 0.993
_diffrn_measurement_device_type 'Huber 512 goniometer'
_diffrn_measurement_method '\w-2\q scan'
_diffrn_radiation_monochromator none
_diffrn_radiation_source 'normal-focus sealed tube'
_diffrn_radiation_type MoK\a
_diffrn_radiation_wavelength 0.71073
_diffrn_reflns_av_R_equivalents 0.0268
_diffrn_reflns_av_sigmaI/netI 0.0150
_diffrn_reflns_limit_h_max 29
_diffrn_reflns_limit_h_min -32
_diffrn_reflns_limit_k_max 15
_diffrn_reflns_limit_k_min -15
_diffrn_reflns_limit_l_max 34
_diffrn_reflns_limit_l_min -34
_diffrn_reflns_number 68042
_diffrn_reflns_theta_full 50.15
_diffrn_reflns_theta_max 50.15
_diffrn_reflns_theta_min 1.71
_diffrn_standards_decay_% 1
_diffrn_standards_interval_count 100
_diffrn_standards_number 3
_exptl_absorpt_coefficient_mu 2.571
_exptl_absorpt_correction_T_max 0.5234
_exptl_absorpt_correction_T_min 0.3810
_exptl_absorpt_correction_type gaussian
_exptl_absorpt_process_details 'XTAL 3.7 (Hall, du Boulay & Olthof-Hazekamp, 2000)'
_exptl_crystal_colour 'deep blue'
_exptl_crystal_density_diffrn 1.934
_exptl_crystal_density_meas ?
_exptl_crystal_density_method .
_exptl_crystal_description Prism
_exptl_crystal_F_000 1016
_exptl_crystal_size_max 0.68
_exptl_crystal_size_mid 0.38
_exptl_crystal_size_min 0.35
_refine_diff_density_max 0.862
_refine_diff_density_min -1.239
_refine_diff_density_rms 0.121
_refine_ls_extinction_coef 0.0098(3)
_refine_ls_extinction_expression Fc^*^=kFc[1+0.001xFc^2^\l^3^/sin(2\q)]^-1/4^
_refine_ls_extinction_method 'Becker-Coppens Isotropic Extinction Type 1 Gaussian'
_refine_ls_goodness_of_fit_ref 1.4265
_refine_ls_hydrogen_treatment mixed
_refine_ls_matrix_type full
_refine_ls_number_parameters 796
_refine_ls_number_reflns 15531
_refine_ls_number_restraints 0
_refine_ls_restrained_S_all 1.4265
_refine_ls_R_factor_all 0.0333
_refine_ls_R_factor_gt 0.0221
_refine_ls_shift/su_max 0.001
_refine_ls_shift/su_mean 0.000
_refine_ls_structure_factor_coef Fsqd
_refine_ls_weighting_details 'calc w=1/[\s^2^(Fo^2^)] '
_refine_ls_weighting_scheme calc
_refine_ls_wR_factor_gt 0.0299
_refine_ls_wR_factor_ref 0.0483
_reflns_number_gt 15531
_reflns_number_total 17839
_reflns_threshold_expression >2sigma(I)
_cod_data_source_file b102891j.txt
_cod_data_source_block cugl10KXD
_cod_depositor_comments
;
The following automatic conversions were performed:
'_atom_site_symetry_multiplicity' tag replaced with
'_atom_site_symmetry_multiplicity'.

Automatic conversion script
Id: cif_correct_tags 1440 2010-10-19 06:21:57Z saulius 

The following automatic conversions were performed:
'_symmetry_cell_setting' value 'Monoclinic' changed to 'monoclinic'
according to '/home/saulius/struct/CIF-dictionaries/cif_core.dic'
dictionary named 'cif_core.dic' version 2.4.1 from
2010-06-29.

'_exptl_absorpt_correction_type' value 'Gaussian' changed to
'gaussian' according to
'/home/saulius/struct/CIF-dictionaries/cif_core.dic' dictionary named
'cif_core.dic' version 2.4.1 from 2010-06-29.

Automatic conversion script
Id: cif_fix_enum 1527 2010-12-29 10:47:43Z saulius 
;
_cod_original_sg_symbol_H-M P21/n
_cod_database_code 7010719

loop_
_symmetry_equiv_pos_as_xyz
'x, y, z'
'-x+1/2, y+1/2, -z+1/2'
'-x, -y, -z'
'x-1/2, -y-1/2, z-1/2'

loop_
_atom_site_label
_atom_site_type_symbol
_atom_site_fract_x
_atom_site_fract_y
_atom_site_fract_z
_atom_site_U_iso_or_equiv
_atom_site_adp_type
_atom_site_occupancy
_atom_site_symmetry_multiplicity
_atom_site_calc_flag
_atom_site_refinement_flags
_atom_site_disorder_assembly
_atom_site_disorder_group
Cu1A Cu 0.878785(6) 0.17971(1) 0.538998(6) 0.00437(2) Uani 1 1 d . . .
O1A O 0.99089(3) 0.13044(8) 0.63034(3) 0.00699(9) Uani 1 1 d . . .
O2A O 1.14393(3) 0.15182(8) 0.66014(3) 0.0079(1) Uani 1 1 d . . .
O3A O 0.99284(3) 0.37177(7) 0.34734(3) 0.00706(9) Uani 1 1 d . . .
O4A O 0.80144(3) 0.02868(7) 0.59614(3) 0.00738(9) Uani 1 1 d . . .
O5A O 0.84474(3) 0.43434(7) 0.60636(3) 0.0080(1) Uani 1 1 d . . .
O6A O 0.89770(4) -0.15471(8) 0.73704(3) 0.0089(1) Uani 1 1 d . . .
N1A N 0.96777(3) 0.25669(7) 0.47541(3) 0.00607(8) Uani 1 1 d . . .
N2A N 0.79131(3) 0.20076(7) 0.42150(3) 0.00706(9) Uani 1 1 d . . .
C1A C 1.06676(3) 0.17312(7) 0.61064(3) 0.00579(8) Uani 1 1 d . . .
C2A C 1.06281(3) 0.25571(7) 0.52110(3) 0.00624(9) Uani 1 1 d . . .
C3A C 0.94105(3) 0.30857(7) 0.39514(3) 0.00561(8) Uani 1 1 d . . .
C4A C 0.83781(3) 0.29336(8) 0.35941(3) 0.0074(1) Uani 1 1 d . . .
H1A H 0.77980 0.07224 0.40150 0.00850 Uiso 1 1 d . . .
H2A H 0.72676 0.24472 0.42077 0.00850 Uiso 1 1 d . . .
H3A H 1.10465 0.17411 0.48684 0.00750 Uiso 1 1 d . . .
H4A H 1.08916 0.39282 0.52868 0.00750 Uiso 1 1 d . . .
H5A H 0.83124 0.22125 0.29822 0.00890 Uiso 1 1 d . . .
H6A H 0.80851 0.42706 0.34506 0.00890 Uiso 1 1 d . . .
H7A H 0.83308 -0.03617 0.64632 0.00890 Uiso 1 1 d . . .
H8A H 0.74328 0.08013 0.60053 0.00890 Uiso 1 1 d . . .
H9A H 0.78957 0.50148 0.58402 0.00960 Uiso 1 1 d . . .
H10A H 0.89715 0.51296 0.61439 0.00960 Uiso 1 1 d . . .
H11A H 0.94178 -0.22143 0.71310 0.01070 Uiso 1 1 d . . .
H12A H 0.88852 -0.22080 0.78682 0.01070 Uiso 1 1 d . . .
Cu1B Cu 1.021925(6) 0.31566(1) 0.870074(6) 0.00440(2) Uani 1 1 d . . .
O1B O 1.11418(3) 0.36695(8) 0.97767(3) 0.00688(9) Uani 1 1 d . . .
O2B O 1.14322(3) 0.33222(8) 1.12092(3) 0.0079(1) Uani 1 1 d . . .
O3B O 0.80988(3) 0.12374(8) 0.96467(3) 0.0079(1) Uani 1 1 d . . .
O4B O 1.08532(3) 0.47511(7) 0.80213(3) 0.0076(1) Uani 1 1 d . . .
O5B O 1.11762(4) 0.09504(8) 0.83036(3) 0.0087(1) Uani 1 1 d . . .
O6B O 1.19276(3) 0.74511(8) 0.87727(3) 0.0083(1) Uani 1 1 d . . .
N1B N 0.95180(3) 0.22759(7) 0.94915(3) 0.00613(8) Uani 1 1 d . . .
N2B N 0.91151(3) 0.23843(7) 0.77991(3) 0.00667(9) Uani 1 1 d . . .
C1B C 1.09153(3) 0.31537(7) 1.04724(3) 0.00586(8) Uani 1 1 d . . .
C2B C 0.99647(3) 0.23114(7) 1.03986(3) 0.00637(9) Uani 1 1 d . . .
C3B C 0.86587(3) 0.17952(7) 0.92016(3) 0.00588(8) Uani 1 1 d . . .
C4B C 0.83397(3) 0.19811(8) 0.82225(3) 0.0072(1) Uani 1 1 d . . .
H1B H 0.88734 0.32125 0.72946 0.00800 Uiso 1 1 d . . .
H2B H 0.93683 0.12243 0.76120 0.00800 Uiso 1 1 d . . .
H3B H 0.96207 0.31999 1.07794 0.00770 Uiso 1 1 d . . .
H4B H 1.00565 0.09652 1.06762 0.00770 Uiso 1 1 d . . .
H5B H 0.78376 0.30678 0.80813 0.00860 Uiso 1 1 d . . .
H6B H 0.79879 0.07511 0.79616 0.00860 Uiso 1 1 d . . .
H7B H 1.12524 0.56132 0.83663 0.00910 Uiso 1 1 d . . .
H8B H 1.05587 0.51765 0.74555 0.00910 Uiso 1 1 d . . .
H9B H 1.13277 -0.02934 0.84163 0.01060 Uiso 1 1 d . . .
H10B H 1.12200 0.11182 0.77099 0.01060 Uiso 1 1 d . . .
H11B H 1.19432 0.77929 0.93629 0.01000 Uiso 1 1 d . . .
H12B H 1.25453 0.72483 0.86993 0.01000 Uiso 1 1 d . . .

loop_
_atom_site_aniso_label
_atom_site_aniso_U_11
_atom_site_aniso_U_22
_atom_site_aniso_U_33
_atom_site_aniso_U_23
_atom_site_aniso_U_13
_atom_site_aniso_U_12
Cu1A 0.00361(4) 0.00557(4) 0.00398(4) 0.00040(3) 0.00092(2) -0.00009(3)
O1A 0.0047(1) 0.0107(2) 0.0057(1) 0.0016(1) 0.0014(1) 0.0000(1)
O2A 0.0047(1) 0.0123(2) 0.0062(1) 0.0018(1) 0.0002(1) 0.0002(1)
O3A 0.0060(2) 0.0099(2) 0.0055(1) 0.0017(1) 0.0017(1) -0.0007(1)
O4A 0.0060(1) 0.0090(2) 0.0075(1) 0.0020(1) 0.0021(1) 0.0000(1)
O5A 0.0068(2) 0.0075(2) 0.0093(2) 0.0000(1) 0.0013(1) 0.0004(1)
O6A 0.0094(2) 0.0091(2) 0.0086(2) 0.0015(1) 0.0030(1) 0.0015(1)
N1A 0.0046(1) 0.0093(2) 0.0043(1) 0.0017(1) 0.0007(1) -0.0002(1)
N2A 0.0054(1) 0.0091(2) 0.0065(1) 0.0008(1) 0.0008(1) -0.0009(1)
C1A 0.0043(1) 0.0078(2) 0.0052(1) 0.0007(1) 0.0007(1) 0.0003(1)
C2A 0.0049(1) 0.0085(2) 0.0053(1) 0.0008(1) 0.0012(1) -0.0004(1)
C3A 0.0050(1) 0.0075(2) 0.0044(1) 0.0009(1) 0.0011(1) -0.0002(1)
C4A 0.0057(2) 0.0103(2) 0.0058(1) 0.0016(1) 0.0002(1) -0.0004(1)
Cu1B 0.00387(4) 0.00563(4) 0.00366(4) 0.00021(3) 0.00073(2) -0.00039(3)
O1B 0.0057(1) 0.0102(2) 0.0047(1) 0.0003(1) 0.0010(1) -0.0019(1)
O2B 0.0060(2) 0.0124(2) 0.0048(1) 0.0004(1) -0.0001(1) -0.0019(1)
O3B 0.0063(2) 0.0111(2) 0.0067(2) -0.0007(1) 0.0024(1) -0.0025(1)
O4B 0.0081(2) 0.0081(2) 0.0063(1) 0.0013(1) 0.0011(1) -0.0018(1)
O5B 0.0100(2) 0.0085(2) 0.0079(2) 0.0006(1) 0.0026(1) 0.0015(1)
O6B 0.0074(2) 0.0104(2) 0.0072(2) -0.0007(1) 0.0017(1) -0.0004(1)
N1B 0.0046(1) 0.0091(2) 0.0045(1) 0.0002(1) 0.0006(1) -0.0011(1)
N2B 0.0063(1) 0.0085(2) 0.0053(1) -0.0003(1) 0.0013(1) -0.0005(1)
C1B 0.0050(1) 0.0079(2) 0.0045(1) 0.0002(1) 0.0007(1) -0.0005(1)
C2B 0.0056(1) 0.0084(2) 0.0051(1) 0.0003(1) 0.0011(1) -0.0010(1)
C3B 0.0045(1) 0.0077(2) 0.0055(1) -0.0004(1) 0.0013(1) -0.0007(1)
C4B 0.0054(1) 0.0103(2) 0.0057(1) -0.0008(1) 0.0007(1) -0.0004(1)

loop_
_atom_type_symbol
_atom_type_description
_atom_type_scat_dispersion_real
_atom_type_scat_dispersion_imag
_atom_type_scat_source
C C 0.0033 0.0016 'International Tables Vol C Tables 4.2.6.8 and 6.1.1.4'
H H 0.0000 0.0000 'International Tables Vol C Tables 4.2.6.8 and 6.1.1.4'
N N 0.0061 0.0033 'International Tables Vol C Tables 4.2.6.8 and 6.1.1.4'
O O 0.0106 0.0060 'International Tables Vol C Tables 4.2.6.8 and 6.1.1.4'
Cu Cu 0.3201 1.2651 'International Tables Vol C Tables 4.2.6.8 and 6.1.1.4'

loop_
_geom_angle_atom_site_label_1
_geom_angle_atom_site_label_2
_geom_angle_atom_site_label_3
_geom_angle
_geom_angle_site_symmetry_1
_geom_angle_site_symmetry_3
_geom_angle_publ_flag
O1A Cu1A O4A 92.47(2) . . yes
O1A Cu1A O5A 92.86(2) . . yes
O1A Cu1A N1A 82.52(2) . . yes
O1A Cu1A N2A 161.67(2) . . yes
O4A Cu1A O5A 93.05(2) . . yes
O4A Cu1A N1A 162.42(2) . . yes
O4A Cu1A N2A 98.06(2) . . yes
O5A Cu1A N1A 103.99(2) . . yes
O5A Cu1A N2A 101.47(2) . . yes
N1A Cu1A N2A 82.96(2) . . yes
C1A O1A CU1A 115.18(4) . . yes
Cu1A O4A H7A 115.83(3) . . no
Cu1A O4A H8A 115.36(4) . . no
H7A O4A H8A 115.54(5) . . no
Cu1A O5A H9A 121.16(3) . . no
Cu1A O5A H10A 108.32(4) . . no
H9A O5A H10A 109.60(5) . . no
H11A O6A H12A 106.45(6) . . no
C2A N1A CU1A 116.68(4) . . yes
C2A N1A C3A 123.46(5) . . yes
C3A N1A CU1A 119.85(3) . . yes
C4A N2A CU1A 109.96(3) . . yes
Cu1A N2A H1A 104.18(3) . . no
Cu1A N2A H2A 117.19(4) . . no
C4A N2A H1A 107.80(4) . . no
C4A N2A H2A 114.54(4) . . no
H1A N2A H2A 101.88(4) . . no
O1A C1A O2A 123.87(5) . . yes
O1A C1A C2A 117.62(4) . . yes
O2A C1A C2A 118.51(5) . . yes
N1A C2A C1A 107.77(4) . . yes
N1A C2A H3A 110.80(4) . . no
N1A C2A H4A 109.90(4) . . no
C1A C2A H3A 108.62(4) . . no
C1A C2A H4A 109.40(4) . . no
H3A C2A H4A 110.29(5) . . no
O3A C3A N1A 125.90(4) . . yes
O3A C3A C4A 119.67(4) . . yes
N1A C3A C4A 114.42(4) . . yes
N2A C4A C3A 111.33(4) . . yes
N2A C4A H5A 112.89(5) . . no
N2A C4A H6A 109.89(4) . . no
C3A C4A H5A 104.98(4) . . no
C3A C4A H6A 109.59(4) . . no
H5A C4A H6A 107.98(4) . . no
O1B Cu1B O4B 91.52(2) . . yes
O1B Cu1B O5B 90.90(2) . . yes
O1B Cu1B N1B 83.10(2) . . yes
O1B Cu1B N2B 166.63(2) . . yes
O4B Cu1B O5B 83.68(2) . . yes
O4B Cu1B N1B 163.02(2) . . yes
O4B Cu1B N2B 101.51(2) . . yes
O5B Cu1B N1B 112.40(2) . . yes
O5B Cu1B N2B 93.45(2) . . yes
N1B Cu1B N2B 83.56(2) . . yes
Cu1B O1B C1B 114.81(4) . . yes
Cu1B O4B H7B 113.80(4) . . no
Cu1B O4B H8B 121.93(4) . . no
H7B O4B H8B 114.26(5) . . no
Cu1B O5B H9B 139.29(4) . . no
Cu1B O5B H10B 109.87(4) . . no
H9B O5B H10B 104.13(5) . . no
H11B O6B H12B 109.33(4) . . no
C2B N1B Cu1B 116.29(3) . . yes
C2B N1B C3B 124.01(5) . . yes
C3B N1B Cu1B 119.54(4) . . yes
C4B N2B Cu1B 109.53(3) . . yes
Cu1B N2B H1B 118.83(4) . . no
Cu1B N2B H2B 98.78(3) . . no
C4B N2B H1B 107.39(4) . . no
C4B N2B H2B 109.38(5) . . no
H1B N2B H2B 112.54(5) . . no
O1B C1B O2B 123.10(6) . . yes
O1B C1B C2B 117.85(5) . . yes
O2B C1B C2B 119.04(5) . . yes
N1B C2B C1B 107.83(5) . . yes
N1B C2B H3B 112.73(4) . . no
N1B C2B H4B 111.90(4) . . no
C1B C2B H3B 104.03(4) . . no
C1B C2B H4B 108.18(4) . . no
H3B C2B H4B 111.68(5) . . no
O3B C3B N1B 126.95(5) . . yes
O3B C3B C4B 119.50(4) . . yes
N1B C3B C4B 113.55(4) . . yes
N2B C4B C3B 111.83(4) . . yes
N2B C4B H5B 108.73(5) . . no
N2B C4B H6B 110.88(4) . . no
C3B C4B H5B 109.07(4) . . no
C3B C4B H6B 109.12(5) . . no
H5B C4B H6B 107.08(4) . . no

loop_
_geom_bond_atom_site_label_1
_geom_bond_atom_site_label_2
_geom_bond_distance
_geom_bond_site_symmetry_2
_geom_bond_publ_flag
Cu1A O1A 1.9900(4) . yes
Cu1A O4A 1.9571(5) . yes
Cu1A O5A 2.2803(5) . yes
Cu1A N1A 1.9075(5) . yes
Cu1A N2A 2.0301(5) . yes
O1A C1A 1.2702(7) . yes
O2A C1A 1.2517(6) . yes
O3A C3A 1.2749(7) . yes
O4A H7A .9600(5) . no
O4A H8A .9601(5) . no
O5A H9A .9601(4) . no
O5A H10A .9599(5) . no
O6A H11A .9600(6) . no
O6A H12A .9600(5) . no
N1A C2A 1.4414(6) . yes
N1A C3A 1.3019(7) . yes
N2A C4A 1.4817(7) . yes
N2A H1A 1.0100(5) . no
N2A H2A 1.0101(5) . no
C1A C2A 1.5292(7) . yes
C2A H3A 1.0900(5) . no
C2A H4A 1.0900(5) . no
C3A C4A 1.5204(6) . yes
C4A H5A 1.0900(5) . no
C4A H6A 1.0900(6) . no
Cu1B O1B 1.9780(5) . yes
Cu1B O4B 1.9666(5) . yes
Cu1B O5B 2.3411(6) . yes
Cu1B N1B 1.9018(5) . yes
Cu1B N2B 2.0120(4) . yes
O1B C1B 1.2726(7) . yes
O2B C1B 1.2552(6) . yes
O3B C3B 1.2659(7) . yes
O4B H7B .9600(5) . no
O4B H8B .9600(5) . no
O5B H9B .9600(6) . no
O5B H10B .9600(5) . no
O6B H11B .9601(5) . no
O6B H12B .9600(5) . no
N1B C2B 1.4433(6) . yes
N1B C3B 1.3100(6) . yes
N2B C4B 1.4784(7) . yes
N2B H1B 1.0099(5) . no
N2B H2B 1.0100(5) . no
C1B C2B 1.5255(7) . yes
C2B H3B 1.0900(5) . no
C2B H4B 1.0900(5) . no
C3B C4B 1.5218(7) . yes
C4B H5B 1.0901(5) . no
C4B H6B 1.0900(5) . no
